data_7003346
loop_
_publ_author_name
'Singh, Anupam'
'Anandhi, U.'
'Cinellu, Maria Agostina'
'Sharp, Paul R.'

_publ_section_title
;
 Diimine supported group 10 hydroxo, oxo, amido, and imido complexes
;
_journal_issue 17
_journal_name_full 'Dalton Transactions'
_journal_page_first 2314
_journal_page_last 2327
_journal_paper_doi 10.1039/b715663d
_journal_year 2008
_chemical_formula_moiety 'C48 H60 N6 Pd2 2+, 2(B F4 1-), 4(C4 H8 O)'
_chemical_formula_sum 'C64 H92 B2 F8 N6 O4 Pd2'
_chemical_formula_weight 1395.86
_chemical_name_systematic
;
?
;
_space_group_IT_number 14
_symmetry_cell_setting monoclinic
_symmetry_space_group_name_Hall '-P 2yn'
_symmetry_space_group_name_H-M 'P 1 21/n 1'
_atom_sites_solution_hydrogens geom
_atom_sites_solution_primary direct
_atom_sites_solution_secondary difmap
_audit_creation_method SHELXL-97
_cell_angle_alpha 90.00
_cell_angle_beta 109.2730(10)
_cell_angle_gamma 90.00
_cell_formula_units_Z 2
_cell_length_a 17.4761(8)
_cell_length_b 11.1520(5)
_cell_length_c 18.0618(8)
_cell_measurement_reflns_used 7740
_cell_measurement_temperature 173(2)
_cell_measurement_theta_max 27.06
_cell_measurement_theta_min 2.31
_cell_volume 3322.8(3)
_computing_cell_refinement 'SMART (Bruker, 1998)'
_computing_data_collection 'SMART (Bruker, 1998)'
_computing_data_reduction 'SAINT (Bruker, 1998)'
_computing_molecular_graphics
;
L. J. Barbour, X-Seed - Graphical Interface to
SHELX-97 and POV-Ray, 1999
ORTEP (Johnson, 1976), ORTEP 3 for Windows (L. J. Farrugia, 1997)
;
_computing_publication_material 'CIFTAB (Sheldrick, 1997)'
_computing_structure_refinement
;
SHELXL-97 (Sheldrick, 1997), L. J. Barbour, X-Seed - Graphical Interface to
SHELX-97 and POV-Ray, 1999
;
_computing_structure_solution 'SHELXS-97 (Sheldrick, 1990)'
_diffrn_ambient_temperature 173(2)
_diffrn_measured_fraction_theta_full 0.997
_diffrn_measured_fraction_theta_max 0.997
_diffrn_measurement_device_type 'CCD area detector'
_diffrn_measurement_method 'phi and omega scans'
_diffrn_radiation_monochromator graphite
_diffrn_radiation_source 'fine-focus sealed tube'
_diffrn_radiation_type MoK\a
_diffrn_radiation_wavelength 0.71073
_diffrn_reflns_av_R_equivalents 0.0457
_diffrn_reflns_av_sigmaI/netI 0.0532
_diffrn_reflns_limit_h_max 22
_diffrn_reflns_limit_h_min -19
_diffrn_reflns_limit_k_max 14
_diffrn_reflns_limit_k_min -11
_diffrn_reflns_limit_l_max 23
_diffrn_reflns_limit_l_min -23
_diffrn_reflns_number 23148
_diffrn_reflns_theta_full 27.13
_diffrn_reflns_theta_max 27.13
_diffrn_reflns_theta_min 1.41
_diffrn_standards_decay_% 0.0
_exptl_absorpt_coefficient_mu 0.613
_exptl_absorpt_correction_T_max 0.9700
_exptl_absorpt_correction_T_min 0.8618
_exptl_absorpt_correction_type multi-scan
_exptl_absorpt_process_details
;
Data were corrected for decay and absorption using the program SADABS
based on the method of R.H. Blessing (Acta Cryst. A51, 33-38, 1995).
;
_exptl_crystal_colour YELLOW
_exptl_crystal_density_diffrn 1.395
_exptl_crystal_density_method 'not measured'
_exptl_crystal_description PLATE
_exptl_crystal_F_000 1448
_exptl_crystal_size_max 0.25
_exptl_crystal_size_mid 0.25
_exptl_crystal_size_min 0.05
_refine_diff_density_max 0.766
_refine_diff_density_min -0.609
_refine_diff_density_rms 0.085
_refine_ls_extinction_method none
_refine_ls_goodness_of_fit_ref 1.023
_refine_ls_hydrogen_treatment noref
_refine_ls_matrix_type full
_refine_ls_number_parameters 398
_refine_ls_number_reflns 7335
_refine_ls_number_restraints 0
_refine_ls_restrained_S_all 1.023
_refine_ls_R_factor_all 0.0651
_refine_ls_R_factor_gt 0.0380
_refine_ls_shift/su_max 0.001
_refine_ls_shift/su_mean 0.000
_refine_ls_structure_factor_coef Fsqd
_refine_ls_weighting_details 'calc w=1/[\s^2^(Fo^2^)+(0.0431P)^2^+2.3700P] where P=(Fo^2^+2Fc^2^)/3'
_refine_ls_weighting_scheme calc
_refine_ls_wR_factor_gt 0.0866
_refine_ls_wR_factor_ref 0.0968
_reflns_number_gt 5355
_reflns_number_total 7335
_reflns_threshold_expression >2sigma(I)
_cod_data_source_file b715663d.txt
_cod_data_source_block Pd2(NHPh)2(bpy)2(BF4)2_(12,Ar=Ph)
_cod_depositor_comments
;
The following automatic conversions were performed:
'_symmetry_cell_setting' value 'Monoclinic' changed to 'monoclinic'
according to '/home/saulius/struct/CIF-dictionaries/cif_core.dic'
dictionary named 'cif_core.dic' version 2.4.1 from 2010-06-29.

Automatic conversion script
Id: cif_fix_enum 1527 2010-12-29 10:47:43Z saulius 
;
_cod_original_sg_symbol_H-M 'P2(1)/n '
_cod_database_code 7003346

loop_
_symmetry_equiv_pos_as_xyz
'x, y, z'
'-x+1/2, y+1/2, -z+1/2'
'-x, -y, -z'
'x-1/2, -y-1/2, z-1/2'

loop_
_atom_site_label
_atom_site_type_symbol
_atom_site_fract_x
_atom_site_fract_y
_atom_site_fract_z
_atom_site_U_iso_or_equiv
_atom_site_adp_type
_atom_site_occupancy
_atom_site_symmetry_multiplicity
_atom_site_calc_flag
_atom_site_refinement_flags
_atom_site_disorder_assembly
_atom_site_disorder_group
Pd1 Pd 0.451127(13) 0.02220(2) 0.412065(12) 0.01900(8) Uani 1 1 d . . .
F1 F 0.60453(12) 0.2816(2) 0.45299(13) 0.0510(6) Uani 1 1 d . . .
O1 O 0.72464(18) 0.1184(3) 0.2208(2) 0.0672(9) Uani 1 1 d . . .
N1 N 0.33611(15) 0.0075(2) 0.33736(14) 0.0229(6) Uani 1 1 d . . .
C6 C 0.27474(19) -0.0457(3) 0.35294(18) 0.0294(8) Uani 1 1 d . . .
H6 H 0.2842 -0.0779 0.4039 0.035 Uiso 1 1 calc R . .
B1 B 0.6836(3) 0.3241(4) 0.4693(2) 0.0367(10) Uani 1 1 d . . .
F2 F 0.72785(13) 0.2816(2) 0.54448(12) 0.0520(6) Uani 1 1 d . . .
O2 O 0.0970(3) 0.3182(4) 0.2691(3) 0.1152(16) Uani 1 1 d . . .
N2 N 0.46571(14) 0.0852(2) 0.31124(13) 0.0221(5) Uani 1 1 d . . .
C5 C 0.19834(19) -0.0560(3) 0.29861(18) 0.0285(7) Uani 1 1 d . . .
H5 H 0.1570 -0.0965 0.3122 0.034 Uiso 1 1 calc R . .
F3 F 0.68456(18) 0.4457(2) 0.46904(18) 0.0756(8) Uani 1 1 d . . .
N3 N 0.56858(15) 0.0258(3) 0.48599(14) 0.0204(5) Uani 1 1 d . . .
C4 C 0.18134(17) -0.0075(3) 0.22415(17) 0.0233(7) Uani 1 1 d . . .
F4 F 0.71626(16) 0.2763(2) 0.41608(13) 0.0596(7) Uani 1 1 d . . .
C3 C 0.24612(18) 0.0463(3) 0.20763(17) 0.0237(7) Uani 1 1 d . . .
H3 H 0.2377 0.0802 0.1573 0.028 Uiso 1 1 calc R . .
C2 C 0.32247(18) 0.0507(3) 0.26368(17) 0.0213(7) Uani 1 1 d . . .
C7 C 0.39550(17) 0.0965(3) 0.24906(17) 0.0221(7) Uani 1 1 d . . .
C8 C 0.39551(18) 0.1400(3) 0.17732(17) 0.0247(7) Uani 1 1 d . . .
H8 H 0.3456 0.1481 0.1356 0.030 Uiso 1 1 calc R . .
C9 C 0.46780(18) 0.1723(3) 0.16545(17) 0.0252(7) Uani 1 1 d . . .
C10 C 0.53831(19) 0.1606(3) 0.22952(18) 0.0280(7) Uani 1 1 d . . .
H10 H 0.5891 0.1814 0.2245 0.034 Uiso 1 1 calc R . .
C11 C 0.53502(18) 0.1189(3) 0.30066(17) 0.0248(7) Uani 1 1 d . . .
H11 H 0.5840 0.1139 0.3438 0.030 Uiso 1 1 calc R . .
C12 C 0.09813(18) -0.0183(3) 0.16142(18) 0.0281(7) Uani 1 1 d . . .
C13 C 0.03295(19) -0.0561(4) 0.1968(2) 0.0396(9) Uani 1 1 d . . .
H13A H 0.0465 -0.1352 0.2213 0.059 Uiso 1 1 calc R . .
H13B H -0.0199 -0.0598 0.1552 0.059 Uiso 1 1 calc R . .
H13C H 0.0307 0.0026 0.2364 0.059 Uiso 1 1 calc R . .
C14 C 0.1039(2) -0.1144(4) 0.1024(2) 0.0454(10) Uani 1 1 d . . .
H14A H 0.1433 -0.0891 0.0775 0.068 Uiso 1 1 calc R . .
H14B H 0.0506 -0.1249 0.0622 0.068 Uiso 1 1 calc R . .
H14C H 0.1213 -0.1906 0.1299 0.068 Uiso 1 1 calc R . .
C15 C 0.0730(2) 0.1029(4) 0.1192(2) 0.0420(9) Uani 1 1 d . . .
H15A H 0.0745 0.1653 0.1579 0.063 Uiso 1 1 calc R . .
H15B H 0.0179 0.0966 0.0817 0.063 Uiso 1 1 calc R . .
H15C H 0.1105 0.1238 0.0912 0.063 Uiso 1 1 calc R . .
C16 C 0.46675(19) 0.2173(3) 0.08513(18) 0.0316(8) Uani 1 1 d . . .
C18 C 0.4237(2) 0.1249(4) 0.0225(2) 0.0414(9) Uani 1 1 d . . .
H18A H 0.4523 0.0481 0.0346 0.062 Uiso 1 1 calc R . .
H18B H 0.4234 0.1530 -0.0290 0.062 Uiso 1 1 calc R . .
H18C H 0.3678 0.1145 0.0218 0.062 Uiso 1 1 calc R . .
C17 C 0.5525(2) 0.2383(5) 0.0823(2) 0.0539(12) Uani 1 1 d . . .
H17A H 0.5799 0.2991 0.1212 0.081 Uiso 1 1 calc R . .
H17B H 0.5492 0.2662 0.0299 0.081 Uiso 1 1 calc R . .
H17C H 0.5832 0.1632 0.0940 0.081 Uiso 1 1 calc R . .
C19 C 0.4204(2) 0.3362(4) 0.0668(2) 0.0463(10) Uani 1 1 d . . .
H19A H 0.3657 0.3249 0.0692 0.069 Uiso 1 1 calc R . .
H19B H 0.4169 0.3630 0.0142 0.069 Uiso 1 1 calc R . .
H19C H 0.4490 0.3967 0.1054 0.069 Uiso 1 1 calc R . .
C20 C 0.62053(17) -0.0553(3) 0.46389(16) 0.0227(7) Uani 1 1 d . . .
C21 C 0.5999(2) -0.1759(3) 0.45322(18) 0.0287(7) Uani 1 1 d . . .
H21 H 0.5517 -0.2033 0.4612 0.034 Uiso 1 1 calc R . .
C22 C 0.6485(2) -0.2565(3) 0.4311(2) 0.0383(9) Uani 1 1 d . . .
H22 H 0.6337 -0.3387 0.4240 0.046 Uiso 1 1 calc R . .
C23 C 0.7189(2) -0.2173(4) 0.4193(2) 0.0438(10) Uani 1 1 d . . .
H23 H 0.7523 -0.2724 0.4040 0.053 Uiso 1 1 calc R . .
C24 C 0.7402(2) -0.0976(4) 0.4298(2) 0.0393(9) Uani 1 1 d . . .
H24 H 0.7884 -0.0706 0.4217 0.047 Uiso 1 1 calc R . .
C25 C 0.69146(19) -0.0163(3) 0.45211(18) 0.0302(7) Uani 1 1 d . . .
H25 H 0.7065 0.0659 0.4593 0.036 Uiso 1 1 calc R . .
C26 C 0.7997(3) 0.1425(5) 0.2801(3) 0.0731(14) Uani 1 1 d . . .
H26A H 0.7921 0.1474 0.3319 0.088 Uiso 1 1 calc R . .
H26B H 0.8219 0.2199 0.2696 0.088 Uiso 1 1 calc R . .
C27 C 0.8556(3) 0.0445(4) 0.2795(4) 0.0794(17) Uani 1 1 d . . .
H27A H 0.8897 0.0234 0.3336 0.095 Uiso 1 1 calc R . .
H27B H 0.8914 0.0673 0.2492 0.095 Uiso 1 1 calc R . .
C28 C 0.8022(4) -0.0575(5) 0.2415(3) 0.0817(17) Uani 1 1 d . . .
H28A H 0.7955 -0.1135 0.2815 0.098 Uiso 1 1 calc R . .
H28B H 0.8253 -0.1020 0.2064 0.098 Uiso 1 1 calc R . .
C29 C 0.7230(4) -0.0018(4) 0.1958(4) 0.094(2) Uani 1 1 d . . .
H29A H 0.7151 -0.0049 0.1390 0.113 Uiso 1 1 calc R . .
H29B H 0.6779 -0.0456 0.2054 0.113 Uiso 1 1 calc R . .
C30 C 0.0187(4) 0.3054(6) 0.2777(4) 0.100(2) Uani 1 1 d . . .
H30A H -0.0138 0.3789 0.2594 0.120 Uiso 1 1 calc R . .
H30B H -0.0106 0.2369 0.2461 0.120 Uiso 1 1 calc R . .
C31 C 0.0295(4) 0.2869(9) 0.3535(3) 0.127(3) Uani 1 1 d . . .
H31A H -0.0087 0.2252 0.3596 0.153 Uiso 1 1 calc R . .
H31B H 0.0201 0.3620 0.3785 0.153 Uiso 1 1 calc R . .
C32 C 0.1139(5) 0.2462(13) 0.3901(4) 0.237(7) Uani 1 1 d . . .
H32A H 0.1370 0.2822 0.4430 0.285 Uiso 1 1 calc R . .
H32B H 0.1151 0.1579 0.3960 0.285 Uiso 1 1 calc R . .
C33 C 0.1599(4) 0.2796(6) 0.3442(4) 0.098(2) Uani 1 1 d . . .
H33A H 0.1921 0.2113 0.3354 0.118 Uiso 1 1 calc R . .
H33B H 0.1970 0.3465 0.3685 0.118 Uiso 1 1 calc R . .
H1 H 0.5843(19) 0.093(3) 0.4872(18) 0.019(9) Uiso 1 1 d . . .

loop_
_atom_site_aniso_label
_atom_site_aniso_U_11
_atom_site_aniso_U_22
_atom_site_aniso_U_33
_atom_site_aniso_U_23
_atom_site_aniso_U_13
_atom_site_aniso_U_12
Pd1 0.01556(11) 0.02515(13) 0.01473(11) 0.00143(10) 0.00292(8) -0.00051(10)
F1 0.0363(12) 0.0551(15) 0.0490(13) -0.0023(11) -0.0029(10) -0.0040(11)
O1 0.0465(18) 0.062(2) 0.094(3) 0.0032(19) 0.0250(18) 0.0066(15)
N1 0.0211(12) 0.0299(16) 0.0168(12) 0.0014(10) 0.0052(10) -0.0023(11)
C6 0.0273(17) 0.041(2) 0.0183(15) 0.0045(14) 0.0052(13) -0.0060(15)
B1 0.044(2) 0.030(2) 0.035(2) -0.0019(18) 0.0107(19) -0.0013(19)
F2 0.0399(12) 0.0757(17) 0.0328(12) -0.0012(11) 0.0018(10) 0.0028(11)
O2 0.140(4) 0.120(4) 0.105(3) -0.016(3) 0.066(3) -0.045(3)
N2 0.0179(12) 0.0293(15) 0.0174(12) -0.0001(11) 0.0036(10) -0.0003(11)
C5 0.0209(16) 0.040(2) 0.0237(16) 0.0014(14) 0.0062(13) -0.0079(14)
F3 0.100(2) 0.0299(15) 0.114(2) -0.0035(14) 0.0590(19) -0.0053(13)
N3 0.0190(12) 0.0224(14) 0.0183(12) 0.0010(12) 0.0042(10) -0.0015(12)
C4 0.0179(14) 0.030(2) 0.0213(14) -0.0017(12) 0.0049(12) -0.0002(12)
F4 0.0890(19) 0.0550(16) 0.0473(14) -0.0038(11) 0.0391(14) 0.0037(13)
C3 0.0210(15) 0.031(2) 0.0174(14) 0.0031(12) 0.0038(12) 0.0007(13)
C2 0.0215(15) 0.0228(18) 0.0184(14) 0.0011(12) 0.0049(12) -0.0005(12)
C7 0.0172(14) 0.0279(18) 0.0197(14) -0.0010(12) 0.0041(12) 0.0019(12)
C8 0.0192(15) 0.0343(19) 0.0184(15) 0.0006(13) 0.0032(12) 0.0005(13)
C9 0.0259(16) 0.0325(19) 0.0181(15) -0.0012(13) 0.0084(13) -0.0025(14)
C10 0.0210(16) 0.038(2) 0.0265(16) 0.0007(14) 0.0105(13) -0.0027(14)
C11 0.0179(15) 0.0334(19) 0.0220(15) 0.0014(13) 0.0049(12) -0.0012(13)
C12 0.0180(15) 0.043(2) 0.0215(14) 0.0001(14) 0.0037(12) -0.0042(14)
C13 0.0208(17) 0.062(3) 0.0317(18) 0.0020(17) 0.0024(14) -0.0062(16)
C14 0.031(2) 0.063(3) 0.035(2) -0.0180(19) 0.0009(16) -0.0029(18)
C15 0.0258(18) 0.055(3) 0.039(2) 0.0166(18) 0.0028(16) 0.0060(17)
C16 0.0265(17) 0.050(2) 0.0202(16) 0.0053(15) 0.0108(14) -0.0014(16)
C18 0.043(2) 0.057(3) 0.0276(18) -0.0009(17) 0.0161(17) 0.0010(19)
C17 0.036(2) 0.096(4) 0.033(2) 0.012(2) 0.0158(17) -0.011(2)
C19 0.059(3) 0.050(3) 0.035(2) 0.0115(18) 0.0229(19) 0.001(2)
C20 0.0187(15) 0.0308(19) 0.0164(14) 0.0027(12) 0.0030(12) 0.0040(13)
C21 0.0290(17) 0.032(2) 0.0252(16) -0.0008(14) 0.0093(14) -0.0007(14)
C22 0.045(2) 0.034(2) 0.036(2) -0.0007(16) 0.0126(17) 0.0083(17)
C23 0.040(2) 0.052(3) 0.043(2) -0.0051(18) 0.0175(18) 0.0151(19)
C24 0.0269(18) 0.053(3) 0.042(2) 0.0026(18) 0.0172(16) 0.0056(17)
C25 0.0258(16) 0.0358(19) 0.0293(17) 0.0025(15) 0.0096(14) 0.0002(15)
C26 0.066(3) 0.070(4) 0.077(4) -0.004(3) 0.015(3) 0.003(3)
C27 0.050(3) 0.054(4) 0.138(5) 0.015(3) 0.036(3) 0.006(2)
C28 0.116(5) 0.065(4) 0.059(3) -0.005(3) 0.023(3) 0.036(3)
C29 0.127(6) 0.040(4) 0.092(4) -0.005(3) 0.005(4) 0.008(3)
C30 0.087(5) 0.072(4) 0.150(7) 0.025(4) 0.052(5) 0.001(3)
C31 0.066(4) 0.269(11) 0.054(4) -0.024(5) 0.029(3) -0.006(5)
C32 0.105(6) 0.53(2) 0.082(5) 0.129(9) 0.042(5) 0.088(10)
C33 0.094(5) 0.094(5) 0.096(5) 0.008(4) 0.017(4) -0.021(4)

loop_
_atom_type_symbol
_atom_type_description
_atom_type_scat_dispersion_real
_atom_type_scat_dispersion_imag
_atom_type_scat_source
C C 0.0033 0.0016 'International Tables Vol C Tables 4.2.6.8 and 6.1.1.4'
H H 0.0000 0.0000 'International Tables Vol C Tables 4.2.6.8 and 6.1.1.4'
B B 0.0013 0.0007 'International Tables Vol C Tables 4.2.6.8 and 6.1.1.4'
N N 0.0061 0.0033 'International Tables Vol C Tables 4.2.6.8 and 6.1.1.4'
O O 0.0106 0.0060 'International Tables Vol C Tables 4.2.6.8 and 6.1.1.4'
F F 0.0171 0.0103 'International Tables Vol C Tables 4.2.6.8 and 6.1.1.4'
Pd Pd -0.9988 1.0072 'International Tables Vol C Tables 4.2.6.8 and 6.1.1.4'

loop_
_geom_angle_atom_site_label_1
_geom_angle_atom_site_label_2
_geom_angle_atom_site_label_3
_geom_angle
_geom_angle_site_symmetry_1
_geom_angle_site_symmetry_3
_geom_angle_publ_flag
N1 Pd1 N2 79.77(9) . . ?
N1 Pd1 N3 176.29(11) . . ?
N2 Pd1 N3 100.45(10) . . ?
N1 Pd1 N3 98.81(10) . 3_656 ?
N2 Pd1 N3 174.58(11) . 3_656 ?
N3 Pd1 N3 81.31(11) . 3_656 ?
N1 Pd1 Pd1 139.27(7) . 3_656 ?
N2 Pd1 Pd1 140.94(7) . 3_656 ?
N3 Pd1 Pd1 40.73(7) . 3_656 ?
N3 Pd1 Pd1 40.58(7) 3_656 3_656 ?
C29 O1 C26 109.7(4) . . ?
C6 N1 C2 118.1(3) . . ?
C6 N1 Pd1 125.9(2) . . ?
C2 N1 Pd1 115.98(19) . . ?
N1 C6 C5 123.0(3) . . ?
F3 B1 F4 112.1(3) . . ?
F3 B1 F1 110.6(3) . . ?
F4 B1 F1 109.3(3) . . ?
F3 B1 F2 109.7(3) . . ?
F4 B1 F2 108.7(3) . . ?
F1 B1 F2 106.2(3) . . ?
C30 O2 C33 108.3(5) . . ?
C11 N2 C7 117.7(2) . . ?
C11 N2 Pd1 127.4(2) . . ?
C7 N2 Pd1 114.89(19) . . ?
C6 C5 C4 120.4(3) . . ?
C20 N3 Pd1 113.49(19) . . ?
C20 N3 Pd1 113.3(2) . 3_656 ?
Pd1 N3 Pd1 98.69(11) . 3_656 ?
C5 C4 C3 116.4(3) . . ?
C5 C4 C12 122.4(3) . . ?
C3 C4 C12 121.1(3) . . ?
C2 C3 C4 120.8(3) . . ?
N1 C2 C3 121.2(3) . . ?
N1 C2 C7 114.5(2) . . ?
C3 C2 C7 124.3(3) . . ?
N2 C7 C8 121.6(3) . . ?
N2 C7 C2 114.5(2) . . ?
C8 C7 C2 123.8(3) . . ?
C7 C8 C9 120.9(3) . . ?
C10 C9 C8 116.5(3) . . ?
C10 C9 C16 123.4(3) . . ?
C8 C9 C16 120.1(3) . . ?
C11 C10 C9 120.4(3) . . ?
N2 C11 C10 122.8(3) . . ?
C4 C12 C13 111.6(3) . . ?
C4 C12 C14 107.8(3) . . ?
C13 C12 C14 108.9(3) . . ?
C4 C12 C15 110.1(3) . . ?
C13 C12 C15 108.4(3) . . ?
C14 C12 C15 109.9(3) . . ?
C9 C16 C19 109.2(3) . . ?
C9 C16 C18 109.2(3) . . ?
C19 C16 C18 109.1(3) . . ?
C9 C16 C17 112.1(3) . . ?
C19 C16 C17 108.2(3) . . ?
C18 C16 C17 109.0(3) . . ?
C21 C20 C25 119.0(3) . . ?
C21 C20 N3 119.4(3) . . ?
C25 C20 N3 121.6(3) . . ?
C22 C21 C20 120.9(3) . . ?
C21 C22 C23 120.0(4) . . ?
C24 C23 C22 119.7(3) . . ?
C23 C24 C25 120.4(3) . . ?
C24 C25 C20 120.0(3) . . ?
O1 C26 C27 107.8(4) . . ?
C26 C27 C28 104.8(4) . . ?
C27 C28 C29 105.3(4) . . ?
O1 C29 C28 107.5(5) . . ?
C31 C30 O2 108.0(6) . . ?
C30 C31 C32 106.9(5) . . ?
C33 C32 C31 110.0(6) . . ?
C32 C33 O2 102.8(5) . . ?

loop_
_geom_bond_atom_site_label_1
_geom_bond_atom_site_label_2
_geom_bond_distance
_geom_bond_site_symmetry_2
_geom_bond_publ_flag
Pd1 N1 2.024(2) . ?
Pd1 N2 2.045(2) . ?
Pd1 N3 2.047(2) . ?
Pd1 N3 2.053(2) 3_656 ?
Pd1 Pd1 3.1099(4) 3_656 ?
F1 B1 1.397(5) . ?
O1 C29 1.412(5) . ?
O1 C26 1.418(5) . ?
N1 C6 1.334(4) . ?
N1 C2 1.361(4) . ?
C6 C5 1.376(4) . ?
B1 F3 1.356(5) . ?
B1 F4 1.377(5) . ?
B1 F2 1.406(5) . ?
O2 C30 1.434(7) . ?
O2 C33 1.500(7) . ?
N2 C11 1.341(4) . ?
N2 C7 1.369(4) . ?
C5 C4 1.388(4) . ?
N3 C20 1.428(4) . ?
N3 Pd1 2.053(2) 3_656 ?
C4 C3 1.397(4) . ?
C4 C12 1.525(4) . ?
C3 C2 1.384(4) . ?
C2 C7 1.477(4) . ?
C7 C8 1.384(4) . ?
C8 C9 1.397(4) . ?
C9 C10 1.390(4) . ?
C9 C16 1.529(4) . ?
C10 C11 1.386(4) . ?
C12 C13 1.538(4) . ?
C12 C14 1.538(5) . ?
C12 C15 1.543(5) . ?
C16 C19 1.531(5) . ?
C16 C18 1.532(5) . ?
C16 C17 1.534(4) . ?
C20 C21 1.389(5) . ?
C20 C25 1.395(4) . ?
C21 C22 1.384(5) . ?
C22 C23 1.387(5) . ?
C23 C24 1.382(6) . ?
C24 C25 1.391(5) . ?
C26 C27 1.468(6) . ?
C27 C28 1.487(7) . ?
C28 C29 1.493(8) . ?
C30 C31 1.335(8) . ?
C31 C32 1.474(9) . ?
C32 C33 1.384(9) . ?

loop_
_geom_hbond_atom_site_label_D
_geom_hbond_atom_site_label_H
_geom_hbond_atom_site_label_A
_geom_hbond_distance_DH
_geom_hbond_distance_HA
_geom_hbond_distance_DA
_geom_hbond_angle_DHA
_geom_hbond_site_symmetry_A
N3 H1 F1 0.80(3) 2.25(3) 3.022(4) 163(3) .
